data_2103899
loop_
_publ_author_name
'Hashizume, Daisuke'
'Miki, Naoko'
'Yamazaki, Toshiyuki'
'Aoyagi, Yosuke'
'Arisato, Tomokuni'
'Uchiyama, Hiroki'
'Endo, Tadashi'
'Yasui, Masanori'
'Iwasaki, Fujiko'

_publ_section_title
;
 Mechanism of the first-order phase transition of an acylurea
 derivative: observation of intermediate stages of transformation with
 a detailed temperature-resolved single-crystal diffraction method
;
_journal_issue 3
_journal_name_full 'Acta Crystallographica Section B'
_journal_page_first 404
_journal_page_last 415
_journal_paper_doi 10.1107/S0108768103005792
_journal_volume 59
_journal_year 2003
_chemical_formula_moiety 'C9 H18 N2 O2'
_chemical_formula_sum 'C9 H18 N2 O2'
_chemical_formula_weight 186.25
_chemical_melting_point 375
_chemical_name_systematic
;
 1-ethyl-3-(4-methylpentanoyl)urea
;
_space_group_IT_number 2
_symmetry_cell_setting triclinic
_symmetry_space_group_name_Hall '-P 1'
_symmetry_space_group_name_H-M 'P -1'
_atom_sites_solution_hydrogens geom
_atom_sites_solution_primary direct
_atom_sites_solution_secondary difmap
_audit_creation_method SHELXL-97
_cell_angle_alpha 88.386(2)
_cell_angle_beta 91.168(6)
_cell_angle_gamma 88.4630(19)
_cell_formula_units_Z 2
_cell_length_a 8.6912(5)
_cell_length_b 12.7757(6)
_cell_length_c 5.15870(10)
_cell_measurement_reflns_used 2775
_cell_measurement_temperature 368
_cell_measurement_theta_max 27.465
_cell_measurement_theta_min 2.8
_cell_volume 572.24(4)
_computing_cell_refinement 'PROCESS-AUTO (Rigaku Corporation, 1998)'
_computing_data_collection 'PROCESS-AUTO (Rigaku Corporation, 1998)'
_computing_data_reduction 'PROCESS-AUTO (Rigaku Corporation, 1998)'
_computing_molecular_graphics 'ORTEP-III (Burnett & Johnson, 1996)'
_computing_publication_material 'SHELXL-97 (Sheldrick, 1997)'
_computing_structure_refinement 'SHELXL-97 (Sheldrick, 1997)'
_computing_structure_solution
;
 The final structure at 366K was used as an initial model.
;
_diffrn_ambient_temperature 368
_diffrn_detector_area_resol_mean 10
_diffrn_measured_fraction_theta_full 0.868
_diffrn_measured_fraction_theta_max 0.868
_diffrn_measurement_device 'RIGAKU RAXIS-RAPID'
_diffrn_measurement_method 'Oscillation method'
_diffrn_radiation_monochromator graphite
_diffrn_radiation_source 'fine-focus sealed tube'
_diffrn_radiation_type MoK\a
_diffrn_radiation_wavelength 0.71073
_diffrn_reflns_av_R_equivalents 0.021
_diffrn_reflns_av_sigmaI/netI 0.0210
_diffrn_reflns_limit_h_max 11
_diffrn_reflns_limit_h_min -11
_diffrn_reflns_limit_k_max 16
_diffrn_reflns_limit_k_min -16
_diffrn_reflns_limit_l_max 6
_diffrn_reflns_limit_l_min -6
_diffrn_reflns_number 7417
_diffrn_reflns_theta_full 27.47
_diffrn_reflns_theta_max 27.47
_diffrn_reflns_theta_min 2.34
_diffrn_standards_decay_% 0
_diffrn_standards_interval_count 0
_diffrn_standards_number 0
_exptl_absorpt_coefficient_mu 0.077
_exptl_absorpt_correction_type none
_exptl_crystal_colour colourless
_exptl_crystal_density_diffrn 1.081
_exptl_crystal_density_method 'not measured'
_exptl_crystal_description plate
_exptl_crystal_F_000 204
_exptl_crystal_size_max 1.00
_exptl_crystal_size_mid 1.00
_exptl_crystal_size_min 0.20
_refine_diff_density_max 0.241
_refine_diff_density_min -0.276
_refine_ls_extinction_method none
_refine_ls_goodness_of_fit_ref 1.067
_refine_ls_hydrogen_treatment constr
_refine_ls_matrix_type full
_refine_ls_number_parameters 131
_refine_ls_number_reflns 2283
_refine_ls_number_restraints 17
_refine_ls_restrained_S_all 1.069
_refine_ls_R_factor_all 0.1569
_refine_ls_R_factor_gt 0.0989
_refine_ls_shift/su_max 0.000
_refine_ls_shift/su_mean 0.000
_refine_ls_structure_factor_coef Fsqd
_refine_ls_weighting_details 'calc w=1/[\s^2^(Fo^2^)+(0.1263P)^2^+0.2311P] where P=(Fo^2^+2Fc^2^)/3'
_refine_ls_weighting_scheme calc
_refine_ls_wR_factor_gt 0.2561
_refine_ls_wR_factor_ref 0.3081
_reflns_number_gt 1212
_reflns_number_total 2283
_reflns_threshold_expression >2\s(I)
_cod_data_source_file lc0061.cif
_cod_data_source_block ethyl368K
_cod_database_code 2103899
_cod_database_fobs_code 2103899

loop_
_symmetry_equiv_pos_as_xyz
'x, y, z'
'-x, -y, -z'

loop_
_atom_site_label
_atom_site_fract_x
_atom_site_fract_y
_atom_site_fract_z
_atom_site_U_iso_or_equiv
_atom_site_adp_type
_atom_site_calc_flag
_atom_site_refinement_flags
_atom_site_occupancy
_atom_site_disorder_assembly
_atom_site_disorder_group
_atom_site_type_symbol
O1 0.4310(3) 0.5728(2) 0.2201(6) 0.1095(11) Uani d . 1 A . O
O2 0.0279(3) 0.4107(2) 0.2539(6) 0.1050(10) Uani d . 1 A . O
N1 0.1966(3) 0.5326(2) 0.3729(6) 0.0858(10) Uani d . 1 A . N
H11 0.1302 0.5513 0.4852 0.103 Uiso calc R 1 . . H
N2 0.2532(3) 0.4167(3) 0.0458(7) 0.0928(10) Uani d D 1 A . N
H21 0.3403 0.4466 0.0329 0.111 Uiso calc R 1 . . H
C1 0.3272(4) 0.5884(3) 0.3710(7) 0.0866(11) Uani d D 1 . . C
C2 0.1542(4) 0.4496(3) 0.2198(8) 0.0861(11) Uani d . 1 . . C
C11A 0.3370(5) 0.6696(3) 0.5749(9) 0.1098(14) Uani d PD 0.874(6) A 1 C
H111 0.4138 0.6454 0.7035 0.132 Uiso calc PR 0.874(6) A 1 H
H112 0.2388 0.6729 0.6609 0.132 Uiso calc PR 0.874(6) A 1 H
C12A 0.3760(7) 0.7806(4) 0.4893(15) 0.158(3) Uani d PD 0.874(6) A 1 C
H121 0.4671 0.7782 0.3839 0.190 Uiso calc PR 0.874(6) A 1 H
H122 0.3993 0.8208 0.6412 0.190 Uiso calc PR 0.874(6) A 1 H
C13A 0.2445(9) 0.8353(6) 0.3344(16) 0.179(4) Uani d PD 0.874(6) A 1 C
H131 0.2167 0.7941 0.1839 0.214 Uiso calc PR 0.874(6) A 1 H
C14A 0.3006(18) 0.9430(6) 0.245(3) 0.288(8) Uani d PD 0.874(6) A 1 C
H142 0.3886 0.9340 0.1373 0.433 Uiso calc PR 0.874(6) A 1 H
H141 0.3286 0.9824 0.3935 0.433 Uiso calc PR 0.874(6) A 1 H
H143 0.2198 0.9799 0.1477 0.433 Uiso calc PR 0.874(6) A 1 H
C15A 0.1029(11) 0.8553(9) 0.500(3) 0.265(6) Uani d PD 0.874(6) A 1 C
H153 0.0226 0.8887 0.3940 0.397 Uiso calc PR 0.874(6) A 1 H
H151 0.1296 0.8998 0.6394 0.397 Uiso calc PR 0.874(6) A 1 H
H152 0.0678 0.7898 0.5688 0.397 Uiso calc PR 0.874(6) A 1 H
C11B 0.3370(5) 0.6696(3) 0.5749(9) 0.1098(14) Uani d PD 0.126(6) A 2 C
H113 0.4414 0.6943 0.5864 0.132 Uiso calc PR 0.126(6) A 2 H
H114 0.3120 0.6385 0.7419 0.132 Uiso calc PR 0.126(6) A 2 H
C12B 0.226(2) 0.7623(11) 0.511(5) 0.158(3) Uani d PD 0.126(6) A 2 C
H123 0.1857 0.7549 0.3363 0.190 Uiso calc PR 0.126(6) A 2 H
H124 0.1400 0.7581 0.6276 0.190 Uiso calc PR 0.126(6) A 2 H
C13B 0.293(4) 0.8711(8) 0.531(7) 0.179(4) Uani d PD 0.126(6) A 2 C
H132 0.2095 0.9233 0.5035 0.214 Uiso calc PR 0.126(6) A 2 H
C14B 0.411(8) 0.888(4) 0.317(11) 0.288(8) Uani d PD 0.126(6) A 2 C
H144 0.4524 0.9566 0.3303 0.433 Uiso calc PR 0.126(6) A 2 H
H145 0.3611 0.8819 0.1507 0.433 Uiso calc PR 0.126(6) A 2 H
H146 0.4925 0.8361 0.3371 0.433 Uiso calc PR 0.126(6) A 2 H
C15B 0.368(6) 0.888(3) 0.797(10) 0.265(6) Uani d PD 0.126(6) A 2 C
H154 0.3793 0.9611 0.8222 0.397 Uiso calc PR 0.126(6) A 2 H
H155 0.4667 0.8526 0.8076 0.397 Uiso calc PR 0.126(6) A 2 H
H156 0.3031 0.8593 0.9295 0.397 Uiso calc PR 0.126(6) A 2 H
C21 0.2181(5) 0.3309(3) -0.1245(9) 0.1067(14) Uani d D 1 . . C
H211 0.2772 0.3384 -0.2811 0.128 Uiso calc R 1 A . H
H212 0.1099 0.3358 -0.1742 0.128 Uiso calc R 1 . . H
C22 0.2527(7) 0.2252(4) -0.0027(12) 0.145(2) Uani d D 1 A . C
H223 0.2259 0.1722 -0.1225 0.174 Uiso calc R 1 . . H
H222 0.1940 0.2169 0.1517 0.174 Uiso calc R 1 . . H
H221 0.3605 0.2187 0.0409 0.174 Uiso calc R 1 . . H

loop_
_atom_site_aniso_label
_atom_site_aniso_U_11
_atom_site_aniso_U_22
_atom_site_aniso_U_33
_atom_site_aniso_U_12
_atom_site_aniso_U_13
_atom_site_aniso_U_23
O1 0.0768(16) 0.125(2) 0.129(2) -0.0137(14) 0.0384(16) -0.0026(18)
O2 0.0712(16) 0.116(2) 0.129(2) -0.0131(14) 0.0339(15) -0.0055(17)
N1 0.0638(16) 0.091(2) 0.103(2) -0.0010(14) 0.0245(15) 0.0014(18)
N2 0.0661(17) 0.104(2) 0.109(2) -0.0023(15) 0.0234(16) -0.0014(19)
C1 0.068(2) 0.085(2) 0.106(3) 0.0029(17) 0.0175(19) 0.017(2)
C2 0.0628(19) 0.092(2) 0.102(3) 0.0040(17) 0.0193(19) 0.016(2)
C11A 0.092(3) 0.099(3) 0.139(4) 0.001(2) 0.022(3) 0.004(3)
C12A 0.151(6) 0.120(5) 0.209(8) -0.018(4) 0.075(6) -0.013(5)
C13A 0.201(9) 0.152(7) 0.178(8) 0.009(6) -0.019(7) 0.049(6)
C14A 0.48(2) 0.098(6) 0.287(14) -0.008(8) 0.042(14) 0.056(7)
C15A 0.151(8) 0.209(10) 0.432(19) 0.052(7) 0.029(10) -0.005(11)
C11B 0.092(3) 0.099(3) 0.139(4) 0.001(2) 0.022(3) 0.004(3)
C12B 0.151(6) 0.120(5) 0.209(8) -0.018(4) 0.075(6) -0.013(5)
C13B 0.201(9) 0.152(7) 0.178(8) 0.009(6) -0.019(7) 0.049(6)
C14B 0.48(2) 0.098(6) 0.287(14) -0.008(8) 0.042(14) 0.056(7)
C15B 0.151(8) 0.209(10) 0.432(19) 0.052(7) 0.029(10) -0.005(11)
C21 0.085(3) 0.113(3) 0.123(3) 0.002(2) 0.021(2) 0.000(3)
C22 0.150(5) 0.115(4) 0.169(5) 0.005(3) 0.017(4) 0.000(4)

loop_
_atom_type_symbol
_atom_type_description
_atom_type_scat_dispersion_real
_atom_type_scat_dispersion_imag
_atom_type_scat_source
C C 0.0033 0.0016 'International Tables Vol C Tables 4.2.6.8 and 6.1.1.4'
H H 0.0000 0.0000 'International Tables Vol C Tables 4.2.6.8 and 6.1.1.4'
O O 0.0106 0.0060 'International Tables Vol C Tables 4.2.6.8 and 6.1.1.4'
N N 0.0061 0.0033 'International Tables Vol C Tables 4.2.6.8 and 6.1.1.4'

loop_
_geom_angle_atom_site_label_1
_geom_angle_atom_site_label_2
_geom_angle_atom_site_label_3
_geom_angle
C1 N1 C2 129.5(3)
C1 N1 H11 115.2
C2 N1 H11 115.2
C2 N2 C21 121.6(3)
C2 N2 H21 119.2
C21 N2 H21 119.2
O1 C1 N1 123.1(4)
O1 C1 C11A 122.0(4)
N1 C1 C11A 114.8(3)
O2 C2 N2 123.7(4)
O2 C2 N1 118.5(3)
N2 C2 N1 117.8(3)
C1 C11A C12A 118.0(4)
C1 C11A H111 107.8
C12A C11A H111 107.8
C1 C11A H112 107.8
C12A C11A H112 107.8
H111 C11A H112 107.2
C11A C12A C13A 112.2(5)
C11A C12A H121 109.2
C13A C12A H121 109.2
C11A C12A H122 109.2
C13A C12A H122 109.2
H121 C12A H122 107.9
C12A C13A C15A 112.2(7)
C12A C13A C14A 107.4(7)
C15A C13A C14A 106.7(10)
C12A C13A H131 110.1
C15A C13A H131 110.1
C14A C13A H131 110.1
C13A C14A H142 109.5
C13A C14A H141 109.5
H142 C14A H141 109.5
C13A C14A H143 109.5
H142 C14A H143 109.5
H141 C14A H143 109.5
C13A C15A H153 109.5
C13A C15A H151 109.5
H153 C15A H151 109.5
C13A C15A H152 109.5
H153 C15A H152 109.5
H151 C15A H152 109.5
C13B C12B H123 108.3
C13B C12B H124 108.3
H123 C12B H124 107.4
C12B C13B C15B 111.8(7)
C12B C13B C14B 109.9(7)
C15B C13B C14B 110.4(7)
C12B C13B H132 108.2
C15B C13B H132 108.2
C14B C13B H132 108.2
C13B C14B H144 109.5
C13B C14B H145 109.5
H144 C14B H145 109.5
C13B C14B H146 109.5
H144 C14B H146 109.5
H145 C14B H146 109.5
C13B C15B H154 109.5
C13B C15B H155 109.5
H154 C15B H155 109.5
C13B C15B H156 109.5
H154 C15B H156 109.5
H155 C15B H156 109.5
N2 C21 C22 113.3(4)
N2 C21 H211 108.9
C22 C21 H211 108.9
N2 C21 H212 108.9
C22 C21 H212 108.9
H211 C21 H212 107.7
C21 C22 H223 109.5
C21 C22 H222 109.5
H223 C22 H222 109.5
C21 C22 H221 109.5
H223 C22 H221 109.5
H222 C22 H221 109.5

loop_
_geom_bond_atom_site_label_1
_geom_bond_atom_site_label_2
_geom_bond_distance
O1 C1 1.219(4)
O2 C2 1.231(4)
N1 C1 1.356(5)
N1 C2 1.393(5)
N1 H11 0.8600
N2 C2 1.326(5)
N2 C21 1.459(6)
N2 H21 0.8600
C1 C11A 1.501(6)
C11A C12A 1.522(6)
C11A H111 0.9700
C11A H112 0.9700
C11A C12B 1.530(18)
C12A C13A 1.524(10)
C12A H121 0.9700
C12A H122 0.9700
C13A C15A 1.531(14)
C13A C14A 1.533(12)
C13A H131 0.9800
C14A H142 0.9600
C14A H141 0.9600
C14A H143 0.9600
C15A H153 0.9600
C15A H151 0.9600
C15A H152 0.9600
C12B C13B 1.53(2)
C12B H123 0.9700
C12B H124 0.9700
C13B C15B 1.53(6)
C13B C14B 1.53(7)
C13B H132 0.9800
C14B H144 0.9600
C14B H145 0.9600
C14B H146 0.9600
C15B H154 0.9600
C15B H155 0.9600
C15B H156 0.9600
C21 C22 1.493(7)
C21 H211 0.9700
C21 H212 0.9700
C22 H223 0.9600
C22 H222 0.9600
C22 H221 0.9600

loop_
_geom_hbond_atom_site_label_D
_geom_hbond_atom_site_label_H
_geom_hbond_atom_site_label_A
_geom_hbond_site_symmetry_A
_geom_hbond_distance_DH
_geom_hbond_distance_HA
_geom_hbond_distance_DA
_geom_hbond_angle_DHA
N2 H21 O1 2_665 0.86 2.41 3.098(4) 137.1
N1 H11 O2 2_566 0.86 2.00 2.863(4) 177.8

loop_
_geom_torsion_atom_site_label_1
_geom_torsion_atom_site_label_2
_geom_torsion_atom_site_label_3
_geom_torsion_atom_site_label_4
_geom_torsion
C2 N1 C1 O1 1.4(6)
C2 N1 C1 C11A -177.0(4)
C21 N2 C2 O2 0.9(6)
C21 N2 C2 N1 -179.4(3)
C1 N1 C2 O2 -179.4(4)
C1 N1 C2 N2 0.9(6)
O1 C1 C11A C12A 52.5(6)
N1 C1 C11A C12A -129.1(5)
C1 C11A C12A C13A 70.6(7)
C11A C12A C13A C15A 66.5(9)
C11A C12A C13A C14A -176.5(7)
C2 N2 C21 C22 -84.0(5)
C2 N1 C1 C11B -177.0(4)
O1 C1 C11B C12B 109.5(13)
N1 C1 C11B C12B -72.0(13)
C1 C11B C12B C13B -132.0(18)
C11B C12B C13B C15B -55(3)
C11B C12B C13B C14B 68(3)
